data_7134186
loop_
_publ_author_name
'Fang, Yi-Jun'
'Wu, Xiao-Bao'
'Wang, Qi-Ming'
'Xie, Zu-Kui'
'Yao, Chuan-Zhi'
'Jiang, Hua-Jie'
'Yu, Jie'

_publ_section_title
;
 High-performance Anionic Stereogenic-at-cobalt(III) Complex/Halide
 Salts/Oxone Catalytic System for Enantioselective Halocyclization of
 Olefins
;
_journal_name_full 'Chemical Communications'
_journal_paper_doi 10.1039/D4CC06610C
_journal_year 2025
_chemical_absolute_configuration rmad
_chemical_formula_moiety 'C13 H17 Br N2 O4 S'
_chemical_formula_sum 'C13 H17 Br N2 O4 S'
_chemical_formula_weight 377.25
_space_group_crystal_system monoclinic
_space_group_IT_number 4
_space_group_name_Hall 'P 2yb'
_space_group_name_H-M_alt 'P 1 21 1'
_atom_sites_solution_hydrogens geom
_atom_sites_solution_primary dual
_audit_creation_date 2021-10-25
_audit_creation_method
;
Olex2 1.5
(compiled 2021.08.20 svn.r13c46975 for OlexSys, GUI svn.r6405)
;
_audit_update_record
;
2024-08-08 deposited with the CCDC.	2025-01-15 downloaded from the CCDC.
;
_cell_angle_alpha 90
_cell_angle_beta 106.3620(10)
_cell_angle_gamma 90
_cell_formula_units_Z 2
_cell_length_a 10.0954(2)
_cell_length_b 6.18390(10)
_cell_length_c 13.3904(2)
_cell_measurement_reflns_used 8251
_cell_measurement_temperature 296
_cell_measurement_theta_max 54.761
_cell_measurement_theta_min 2.993
_cell_volume 802.09(2)
_computing_cell_refinement 'SAINT v8.37A (Bruker, 2015)'
_computing_data_reduction 'SAINT v8.37A (Bruker, 2015)'
_computing_molecular_graphics 'Olex2 1.5 (Dolomanov et al., 2009)'
_computing_publication_material 'Olex2 1.5 (Dolomanov et al., 2009)'
_computing_structure_refinement 'SHELXL 2018/3 (Sheldrick, 2015)'
_computing_structure_solution 'SHELXT 2018/2 (Sheldrick, 2018)'
_diffrn_ambient_temperature 296
_diffrn_measured_fraction_theta_full 0.996
_diffrn_measured_fraction_theta_max 0.996
_diffrn_measurement_device_type 'Bruker D8 Venture'
_diffrn_measurement_method '\f and \w scans'
_diffrn_radiation_type GaK\a
_diffrn_radiation_wavelength 1.34139
_diffrn_reflns_av_R_equivalents 0.0442
_diffrn_reflns_av_unetI/netI 0.0339
_diffrn_reflns_Laue_measured_fraction_full 0.996
_diffrn_reflns_Laue_measured_fraction_max 0.996
_diffrn_reflns_limit_h_max 11
_diffrn_reflns_limit_h_min -12
_diffrn_reflns_limit_k_max 7
_diffrn_reflns_limit_k_min -7
_diffrn_reflns_limit_l_max 16
_diffrn_reflns_limit_l_min -15
_diffrn_reflns_number 12282
_diffrn_reflns_point_group_measured_fraction_full 0.992
_diffrn_reflns_point_group_measured_fraction_max 0.992
_diffrn_reflns_theta_full 53.594
_diffrn_reflns_theta_max 54.892
_diffrn_reflns_theta_min 2.992
_diffrn_source_current 2.86
_diffrn_source_power 0.1995708
_diffrn_source_voltage 69.78
_diffrn_standards_number 0
_exptl_absorpt_coefficient_mu 3.212
_exptl_absorpt_correction_T_max 0.7508
_exptl_absorpt_correction_T_min 0.4893
_exptl_absorpt_correction_type multi-scan
_exptl_absorpt_process_details
;
SADABS-2016/2 (Bruker,2016/2) was used for absorption correction.
wR2(int) was 0.1407 before and 0.0702 after correction.
The Ratio of minimum to maximum transmission is 0.6517.
The \l/2 correction factor is Not present.
;
_exptl_crystal_colour colourless
_exptl_crystal_colour_primary colourless
_exptl_crystal_density_diffrn 1.562
_exptl_crystal_description needle
_exptl_crystal_F_000 384
_exptl_crystal_size_max 0.15
_exptl_crystal_size_mid 0.02
_exptl_crystal_size_min 0.01
_refine_diff_density_max 0.459
_refine_diff_density_min -0.414
_refine_diff_density_rms 0.055
_refine_ls_abs_structure_details
;
 Flack x determined using 980 quotients [(I+)-(I-)]/[(I+)+(I-)]
 (Parsons, Flack and Wagner, Acta Cryst. B69 (2013) 249-259).
;
_refine_ls_abs_structure_Flack 0.032(16)
_refine_ls_extinction_method none
_refine_ls_goodness_of_fit_ref 1.033
_refine_ls_hydrogen_treatment constr
_refine_ls_matrix_type full
_refine_ls_number_parameters 192
_refine_ls_number_reflns 3034
_refine_ls_number_restraints 1
_refine_ls_restrained_S_all 1.033
_refine_ls_R_factor_all 0.0521
_refine_ls_R_factor_gt 0.0437
_refine_ls_shift/su_max 0.002
_refine_ls_shift/su_mean 0.000
_refine_ls_structure_factor_coef Fsqd
_refine_ls_weighting_details 'w=1/[\s^2^(Fo^2^)+(0.0682P)^2^+0.3751P] where P=(Fo^2^+2Fc^2^)/3'
_refine_ls_weighting_scheme calc
_refine_ls_wR_factor_gt 0.1146
_refine_ls_wR_factor_ref 0.1239
_reflns_Friedel_coverage 0.811
_reflns_Friedel_fraction_full 0.989
_reflns_Friedel_fraction_max 0.986
_reflns_number_gt 2626
_reflns_number_total 3034
_reflns_threshold_expression 'I > 2\s(I)'
_cod_data_source_file d4cc06610c2.cif
_cod_data_source_block 211025fyj_0m
_cod_database_code 7134186
_shelx_shelxl_version_number 2018/3
_shelx_space_group_comment
;
The symmetry employed for this shelxl refinement is uniquely defined
by the following loop, which should always be used as a source of
symmetry information in preference to the above space-group names.
They are only intended as comments.
;
_shelx_estimated_absorpt_t_max 0.969
_shelx_estimated_absorpt_t_min 0.644
_olex2_refinement_description
;
1. Fixed Uiso
 At 1.2 times of:
  All C(H) groups, All C(H,H) groups
 At 1.5 times of:
  All C(H,H,H) groups
2.a Ternary CH refined with riding coordinates:
 C1(H1)
2.b Secondary CH2 refined with riding coordinates:
 C2(H2A,H2B), C4(H4A,H4B), C7(H7A,H7B)
2.c Aromatic/amide H refined with riding coordinates:
 C9(H9), C10(H10), C12(H12), C13(H13)
2.d Idealised Me refined as rotating group:
 C5(H5A,H5B,H5C), C6(H6A,H6B,H6C)
;
_olex2_submission_special_instructions 'No special instructions were received'

loop_
_space_group_symop_operation_xyz
'x, y, z'
'-x, y+1/2, -z'

loop_
_atom_site_label
_atom_site_type_symbol
_atom_site_fract_x
_atom_site_fract_y
_atom_site_fract_z
_atom_site_U_iso_or_equiv
_atom_site_adp_type
_atom_site_occupancy
_atom_site_site_symmetry_order
_atom_site_calc_flag
_atom_site_refinement_flags_posn
_atom_site_refinement_flags_adp
_atom_site_refinement_flags_occupancy
_atom_site_disorder_assembly
_atom_site_disorder_group
Br1 Br 0.34411(9) 0.29818(17) 0.49026(5) 0.0878(3) Uani 1 1 d . . . . .
S1 S 0.57113(17) 0.1601(2) 0.20119(11) 0.0624(4) Uani 1 1 d . . . . .
O1 O 0.6047(6) 0.0079(8) 0.2847(4) 0.0836(15) Uani 1 1 d . . . . .
O2 O 0.5562(6) 0.0910(9) 0.0968(4) 0.0768(13) Uani 1 1 d . . . . .
O3 O 0.9897(9) 0.9982(17) 0.2401(8) 0.140(3) Uani 1 1 d . . . . .
O4 O 1.0534(10) 0.890(2) 0.3960(7) 0.177(5) Uani 1 1 d . . . . .
N1 N 0.4287(5) 0.2792(10) 0.2014(3) 0.0589(11) Uani 1 1 d . . . . .
N2 N 0.9841(8) 0.8754(15) 0.3083(7) 0.105(3) Uani 1 1 d . . . . .
C1 C 0.4085(6) 0.3682(10) 0.2999(4) 0.0594(15) Uani 1 1 d . . . . .
H1 H 0.497597 0.419313 0.344207 0.071 Uiso 1 1 calc R U . . .
C2 C 0.3141(9) 0.5641(14) 0.2626(6) 0.083(2) Uani 1 1 d . . . . .
H2A H 0.240349 0.566195 0.295918 0.099 Uiso 1 1 calc R U . . .
H2B H 0.366339 0.697285 0.279505 0.099 Uiso 1 1 calc R U . . .
C3 C 0.2549(7) 0.5420(10) 0.1453(5) 0.0607(14) Uani 1 1 d . . . . .
C4 C 0.3656(8) 0.4299(18) 0.1132(5) 0.090(2) Uani 1 1 d . . . . .
H4A H 0.433468 0.532310 0.103073 0.108 Uiso 1 1 calc R U . . .
H4B H 0.327959 0.350283 0.049016 0.108 Uiso 1 1 calc R U . . .
C5 C 0.2146(11) 0.7588(17) 0.0916(8) 0.110(3) Uani 1 1 d . . . . .
H5A H 0.292875 0.853881 0.108873 0.165 Uiso 1 1 calc R U . . .
H5B H 0.141084 0.821486 0.114392 0.165 Uiso 1 1 calc R U . . .
H5C H 0.184275 0.737674 0.017583 0.165 Uiso 1 1 calc R U . . .
C6 C 0.1264(8) 0.4007(18) 0.1173(8) 0.103(3) Uani 1 1 d . . . . .
H6A H 0.085285 0.403792 0.043351 0.155 Uiso 1 1 calc R U . . .
H6B H 0.061471 0.454293 0.151721 0.155 Uiso 1 1 calc R U . . .
H6C H 0.151241 0.254773 0.139175 0.155 Uiso 1 1 calc R U . . .
C7 C 0.3556(8) 0.1905(12) 0.3569(5) 0.0698(17) Uani 1 1 d . . . . .
H7A H 0.417567 0.067441 0.367509 0.084 Uiso 1 1 calc R U . . .
H7B H 0.265133 0.143470 0.315527 0.084 Uiso 1 1 calc R U . . .
C8 C 0.6988(6) 0.3643(10) 0.2308(5) 0.0611(16) Uani 1 1 d . . . . .
C9 C 0.7138(7) 0.5025(13) 0.1540(5) 0.0693(17) Uani 1 1 d . . . . .
H9 H 0.661915 0.481887 0.085307 0.083 Uiso 1 1 calc R U . . .
C10 C 0.8069(7) 0.6727(15) 0.1797(5) 0.0771(19) Uani 1 1 d . . . . .
H10 H 0.816268 0.770348 0.129302 0.092 Uiso 1 1 calc R U . . .
C11 C 0.8845(7) 0.6931(13) 0.2811(6) 0.0744(19) Uani 1 1 d . . . . .
C12 C 0.8746(7) 0.5542(17) 0.3580(6) 0.087(2) Uani 1 1 d . . . . .
H12 H 0.930458 0.572303 0.425750 0.104 Uiso 1 1 calc R U . . .
C13 C 0.7816(7) 0.3884(14) 0.3340(5) 0.075(2) Uani 1 1 d . . . . .
H13 H 0.773082 0.292491 0.385295 0.090 Uiso 1 1 calc R U . . .

loop_
_atom_site_aniso_label
_atom_site_aniso_U_11
_atom_site_aniso_U_22
_atom_site_aniso_U_33
_atom_site_aniso_U_23
_atom_site_aniso_U_13
_atom_site_aniso_U_12
Br1 0.1147(6) 0.1044(6) 0.0559(4) -0.0067(4) 0.0432(4) -0.0096(5)
S1 0.0773(9) 0.0687(8) 0.0444(7) -0.0018(6) 0.0221(6) 0.0143(8)
O1 0.108(4) 0.080(3) 0.067(3) 0.016(2) 0.032(3) 0.028(3)
O2 0.096(3) 0.089(3) 0.050(2) -0.014(2) 0.027(2) 0.011(3)
O3 0.143(6) 0.154(8) 0.134(7) -0.015(6) 0.059(5) -0.055(6)
O4 0.170(7) 0.242(14) 0.106(6) -0.045(7) 0.017(5) -0.099(9)
N1 0.065(3) 0.074(3) 0.038(2) -0.006(2) 0.0154(18) 0.010(3)
N2 0.101(5) 0.134(8) 0.090(5) -0.034(5) 0.046(4) -0.029(5)
C1 0.065(3) 0.072(4) 0.043(3) -0.009(2) 0.018(3) 0.000(3)
C2 0.106(6) 0.081(5) 0.061(4) -0.006(4) 0.025(4) 0.016(4)
C3 0.067(4) 0.050(3) 0.063(4) -0.003(3) 0.015(3) -0.005(3)
C4 0.080(5) 0.140(7) 0.050(3) 0.014(4) 0.018(3) 0.037(5)
C5 0.130(7) 0.092(7) 0.111(7) 0.026(6) 0.040(6) 0.018(6)
C6 0.075(5) 0.110(6) 0.121(7) -0.012(6) 0.021(5) -0.024(5)
C7 0.086(4) 0.072(4) 0.059(3) -0.017(3) 0.031(3) -0.013(3)
C8 0.060(3) 0.079(4) 0.047(3) 0.002(2) 0.018(2) 0.020(3)
C9 0.070(4) 0.094(5) 0.045(3) 0.006(3) 0.019(3) 0.012(4)
C10 0.071(4) 0.104(5) 0.061(4) 0.000(4) 0.027(3) 0.001(4)
C11 0.063(4) 0.097(5) 0.071(4) -0.015(4) 0.031(3) 0.003(4)
C12 0.066(4) 0.137(7) 0.054(4) -0.012(4) 0.011(3) 0.001(4)
C13 0.070(4) 0.109(6) 0.045(3) 0.007(3) 0.015(3) 0.011(4)

loop_
_atom_type_symbol
_atom_type_description
_atom_type_scat_dispersion_real
_atom_type_scat_dispersion_imag
_atom_type_scat_source
C C 0.0137 0.0067 'International Tables Vol C Tables 4.2.6.8 and 6.1.1.4'
H H 0.0000 0.0000 'International Tables Vol C Tables 4.2.6.8 and 6.1.1.4'
Br Br -0.9338 1.0006 'International Tables Vol C Tables 4.2.6.8 and 6.1.1.4'
N N 0.0241 0.0134 'International Tables Vol C Tables 4.2.6.8 and 6.1.1.4'
O O 0.0389 0.0241 'International Tables Vol C Tables 4.2.6.8 and 6.1.1.4'
S S 0.2925 0.4295 'International Tables Vol C Tables 4.2.6.8 and 6.1.1.4'

loop_
_geom_angle_atom_site_label_1
_geom_angle_atom_site_label_2
_geom_angle_atom_site_label_3
_geom_angle
_geom_angle_site_symmetry_1
_geom_angle_site_symmetry_3
_geom_angle_publ_flag
O1 S1 O2 120.4(3) . . ?
O1 S1 N1 108.3(3) . . ?
O1 S1 C8 107.3(3) . . ?
O2 S1 N1 106.8(3) . . ?
O2 S1 C8 107.6(3) . . ?
N1 S1 C8 105.5(3) . . ?
C1 N1 S1 120.8(4) . . ?
C1 N1 C4 109.5(5) . . ?
C4 N1 S1 117.6(4) . . ?
O3 N2 C11 117.8(8) . . ?
O4 N2 O3 124.2(10) . . ?
O4 N2 C11 118.0(10) . . ?
N1 C1 H1 108.8 . . ?
N1 C1 C2 103.3(5) . . ?
N1 C1 C7 109.4(5) . . ?
C2 C1 H1 108.8 . . ?
C7 C1 H1 108.8 . . ?
C7 C1 C2 117.4(6) . . ?
C1 C2 H2A 110.3 . . ?
C1 C2 H2B 110.3 . . ?
H2A C2 H2B 108.6 . . ?
C3 C2 C1 107.0(6) . . ?
C3 C2 H2A 110.3 . . ?
C3 C2 H2B 110.3 . . ?
C2 C3 C5 112.6(7) . . ?
C2 C3 C6 111.5(7) . . ?
C4 C3 C2 103.5(6) . . ?
C4 C3 C5 113.5(7) . . ?
C4 C3 C6 108.7(7) . . ?
C6 C3 C5 107.1(7) . . ?
N1 C4 H4A 110.8 . . ?
N1 C4 H4B 110.8 . . ?
C3 C4 N1 104.5(5) . . ?
C3 C4 H4A 110.8 . . ?
C3 C4 H4B 110.8 . . ?
H4A C4 H4B 108.9 . . ?
C3 C5 H5A 109.5 . . ?
C3 C5 H5B 109.5 . . ?
C3 C5 H5C 109.5 . . ?
H5A C5 H5B 109.5 . . ?
H5A C5 H5C 109.5 . . ?
H5B C5 H5C 109.5 . . ?
C3 C6 H6A 109.5 . . ?
C3 C6 H6B 109.5 . . ?
C3 C6 H6C 109.5 . . ?
H6A C6 H6B 109.5 . . ?
H6A C6 H6C 109.5 . . ?
H6B C6 H6C 109.5 . . ?
Br1 C7 H7A 109.8 . . ?
Br1 C7 H7B 109.8 . . ?
C1 C7 Br1 109.6(4) . . ?
C1 C7 H7A 109.8 . . ?
C1 C7 H7B 109.8 . . ?
H7A C7 H7B 108.2 . . ?
C9 C8 S1 120.1(5) . . ?
C9 C8 C13 120.5(7) . . ?
C13 C8 S1 119.3(5) . . ?
C8 C9 H9 120.2 . . ?
C8 C9 C10 119.6(6) . . ?
C10 C9 H9 120.2 . . ?
C9 C10 H10 120.8 . . ?
C11 C10 C9 118.3(7) . . ?
C11 C10 H10 120.8 . . ?
C10 C11 N2 118.2(8) . . ?
C12 C11 N2 118.7(7) . . ?
C12 C11 C10 123.1(8) . . ?
C11 C12 H12 120.5 . . ?
C11 C12 C13 119.0(7) . . ?
C13 C12 H12 120.5 . . ?
C8 C13 H13 120.3 . . ?
C12 C13 C8 119.3(7) . . ?
C12 C13 H13 120.3 . . ?

loop_
_geom_bond_atom_site_label_1
_geom_bond_atom_site_label_2
_geom_bond_distance
_geom_bond_site_symmetry_2
_geom_bond_publ_flag
Br1 C7 1.939(6) . ?
S1 O1 1.428(5) . ?
S1 O2 1.429(5) . ?
S1 N1 1.616(5) . ?
S1 C8 1.768(7) . ?
O3 N2 1.200(12) . ?
O4 N2 1.189(11) . ?
N1 C1 1.496(7) . ?
N1 C4 1.498(9) . ?
N2 C11 1.486(11) . ?
C1 H1 0.9800 . ?
C1 C2 1.535(10) . ?
C1 C7 1.518(9) . ?
C2 H2A 0.9700 . ?
C2 H2B 0.9700 . ?
C2 C3 1.521(10) . ?
C3 C4 1.479(10) . ?
C3 C5 1.521(12) . ?
C3 C6 1.521(10) . ?
C4 H4A 0.9700 . ?
C4 H4B 0.9700 . ?
C5 H5A 0.9600 . ?
C5 H5B 0.9600 . ?
C5 H5C 0.9600 . ?
C6 H6A 0.9600 . ?
C6 H6B 0.9600 . ?
C6 H6C 0.9600 . ?
C7 H7A 0.9700 . ?
C7 H7B 0.9700 . ?
C8 C9 1.379(9) . ?
C8 C13 1.406(9) . ?
C9 H9 0.9300 . ?
C9 C10 1.388(11) . ?
C10 H10 0.9300 . ?
C10 C11 1.369(10) . ?
C11 C12 1.366(12) . ?
C12 H12 0.9300 . ?
C12 C13 1.367(12) . ?
C13 H13 0.9300 . ?

loop_
_geom_torsion_atom_site_label_1
_geom_torsion_atom_site_label_2
_geom_torsion_atom_site_label_3
_geom_torsion_atom_site_label_4
_geom_torsion
_geom_torsion_site_symmetry_1
_geom_torsion_site_symmetry_2
_geom_torsion_site_symmetry_3
_geom_torsion_site_symmetry_4
_geom_torsion_publ_flag
S1 N1 C1 C2 148.4(5) . . . . ?
S1 N1 C1 C7 -85.8(6) . . . . ?
S1 N1 C4 C3 -169.6(5) . . . . ?
S1 C8 C9 C10 175.0(5) . . . . ?
S1 C8 C13 C12 -176.2(6) . . . . ?
O1 S1 N1 C1 47.8(6) . . . . ?
O1 S1 N1 C4 -173.8(6) . . . . ?
O1 S1 C8 C9 163.6(5) . . . . ?
O1 S1 C8 C13 -18.4(6) . . . . ?
O2 S1 N1 C1 178.8(5) . . . . ?
O2 S1 N1 C4 -42.7(7) . . . . ?
O2 S1 C8 C9 32.8(6) . . . . ?
O2 S1 C8 C13 -149.2(5) . . . . ?
O3 N2 C11 C10 1.4(11) . . . . ?
O3 N2 C11 C12 -178.6(9) . . . . ?
O4 N2 C11 C10 -178.5(9) . . . . ?
O4 N2 C11 C12 1.5(13) . . . . ?
N1 S1 C8 C9 -81.0(5) . . . . ?
N1 S1 C8 C13 97.0(5) . . . . ?
N1 C1 C2 C3 14.9(8) . . . . ?
N1 C1 C7 Br1 175.2(4) . . . . ?
N2 C11 C12 C13 178.9(7) . . . . ?
C1 N1 C4 C3 -26.8(8) . . . . ?
C1 C2 C3 C4 -31.3(9) . . . . ?
C1 C2 C3 C5 -154.3(7) . . . . ?
C1 C2 C3 C6 85.3(8) . . . . ?
C2 C1 C7 Br1 -67.6(6) . . . . ?
C2 C3 C4 N1 34.8(8) . . . . ?
C4 N1 C1 C2 7.0(7) . . . . ?
C4 N1 C1 C7 132.8(6) . . . . ?
C5 C3 C4 N1 157.2(7) . . . . ?
C6 C3 C4 N1 -83.7(8) . . . . ?
C7 C1 C2 C3 -105.6(7) . . . . ?
C8 S1 N1 C1 -66.9(5) . . . . ?
C8 S1 N1 C4 71.6(6) . . . . ?
C8 C9 C10 C11 2.1(10) . . . . ?
C9 C8 C13 C12 1.8(10) . . . . ?
C9 C10 C11 N2 180.0(7) . . . . ?
C9 C10 C11 C12 0.0(11) . . . . ?
C10 C11 C12 C13 -1.1(12) . . . . ?
C11 C12 C13 C8 0.2(11) . . . . ?
C13 C8 C9 C10 -3.0(10) . . . . ?
